data_4088301
loop_
_publ_author_name
'Aznarez, Francisco'
'Sanz Miguel, Pablo J.'
'Tan, Tristan T. Y.'
'Hahn, F. Ekkehardt'

_publ_section_title
;
 Preparation of Rhodium(III) Di-NHC Chelate Complexes Featuring Two
 Different NHC Donors via a Mild NaOAc-Assisted C--H Activation
;
_journal_issue 3
_journal_name_full Organometallics
_journal_page_first 410
_journal_paper_doi 10.1021/acs.organomet.5b00993
_journal_volume 35
_journal_year 2016
_chemical_formula_sum 'C75 H74 Cl26 N16 Rh4'
_chemical_formula_weight 2532.84
_space_group_crystal_system triclinic
_space_group_IT_number 2
_space_group_name_Hall '-P 1'
_space_group_name_H-M_alt 'P -1'
_atom_sites_solution_hydrogens geom
_audit_creation_method SHELXL-97
_cell_angle_alpha 95.0240(10)
_cell_angle_beta 98.1250(10)
_cell_angle_gamma 107.7150(10)
_cell_formula_units_Z 1
_cell_length_a 11.4534(2)
_cell_length_b 11.7735(2)
_cell_length_c 18.7545(3)
_cell_measurement_reflns_used 14328
_cell_measurement_temperature 100(2)
_cell_measurement_theta_max 30.467
_cell_measurement_theta_min 2.403
_cell_volume 2361.91(7)
_computing_cell_refinement 'Bruker SAINT'
_computing_data_collection 'Bruker APEX2'
_computing_data_reduction 'Bruker SAINT'
_computing_molecular_graphics 'Bruker SHELXTL'
_computing_publication_material 'Bruker SHELXTL'
_computing_structure_refinement 'SHELXL-2013 (Sheldrick, 2013)'
_computing_structure_solution 'SHELXL-2013 (Sheldrick, 2013)'
_diffrn_ambient_temperature 100(2)
_diffrn_measured_fraction_theta_full 0.997
_diffrn_measured_fraction_theta_max 0.992
_diffrn_measurement_device_type 'Bruker APEX-II CCD'
_diffrn_measurement_method 'Omega and Phi scans'
_diffrn_radiation_monochromator 'Goebel mirror'
_diffrn_radiation_type MoK\a
_diffrn_radiation_wavelength 0.71073
_diffrn_reflns_av_R_equivalents 0.0474
_diffrn_reflns_av_unetI/netI 0.0461
_diffrn_reflns_Laue_measured_fraction_full 0.997
_diffrn_reflns_Laue_measured_fraction_max 0.992
_diffrn_reflns_limit_h_max 16
_diffrn_reflns_limit_h_min -16
_diffrn_reflns_limit_k_max 16
_diffrn_reflns_limit_k_min -16
_diffrn_reflns_limit_l_max 26
_diffrn_reflns_limit_l_min -26
_diffrn_reflns_number 52977
_diffrn_reflns_point_group_measured_fraction_full 0.997
_diffrn_reflns_point_group_measured_fraction_max 0.992
_diffrn_reflns_theta_full 25.242
_diffrn_reflns_theta_max 30.535
_diffrn_reflns_theta_min 2.007
_diffrn_source microsource
_exptl_absorpt_coefficient_mu 1.474
_exptl_absorpt_correction_T_max 0.7461
_exptl_absorpt_correction_T_min 0.6331
_exptl_absorpt_correction_type multi-scan
_exptl_absorpt_process_details
; 
 Multi-scan correction included in APEX2 package (Bruker AXS, 2012)
;
_exptl_crystal_colour Orange
_exptl_crystal_density_diffrn 1.781
_exptl_crystal_description Needle
_exptl_crystal_F_000 1258
_exptl_crystal_size_max 0.320
_exptl_crystal_size_mid 0.080
_exptl_crystal_size_min 0.080
_refine_diff_density_max 2.240
_refine_diff_density_min -2.214
_refine_diff_density_rms 0.121
_refine_ls_extinction_method none
_refine_ls_goodness_of_fit_ref 1.034
_refine_ls_hydrogen_treatment constr
_refine_ls_matrix_type full
_refine_ls_number_parameters 560
_refine_ls_number_reflns 14361
_refine_ls_number_restraints 6
_refine_ls_restrained_S_all 1.036
_refine_ls_R_factor_all 0.0490
_refine_ls_R_factor_gt 0.0358
_refine_ls_shift/su_max 0.002
_refine_ls_shift/su_mean 0.000
_refine_ls_structure_factor_coef Fsqd
_refine_ls_weighting_details 'w=1/[\s^2^(Fo^2^)+(0.0283P)^2^+3.8100P] where P=(Fo^2^+2Fc^2^)/3'
_refine_ls_weighting_scheme calc
_refine_ls_wR_factor_gt 0.0778
_refine_ls_wR_factor_ref 0.0834
_reflns_Friedel_coverage 0.000
_reflns_number_gt 11711
_reflns_number_total 14361
_reflns_threshold_expression 'I > 2\s(I)'
_cod_data_source_file om5b00993_si_002.cif
_cod_data_source_block '[5]'
_cod_original_cell_volume 2361.90(7)
_cod_database_code 4088301
_shelx_space_group_comment
;
The symmetry employed for this shelxl refinement is uniquely defined
by the following loop, which should always be used as a source of
symmetry information in preference to the above space-group names.
They are only intended as comments.
;
_shelx_estimated_absorpt_t_min 0.650
_shelx_estimated_absorpt_t_max 0.891

loop_
_space_group_symop_operation_xyz
'x, y, z'
'-x, -y, -z'

loop_
_atom_site_label
_atom_site_type_symbol
_atom_site_fract_x
_atom_site_fract_y
_atom_site_fract_z
_atom_site_U_iso_or_equiv
_atom_site_adp_type
_atom_site_occupancy
_atom_site_site_symmetry_order
_atom_site_calc_flag
_atom_site_refinement_flags_posn
_atom_site_refinement_flags_adp
_atom_site_refinement_flags_occupancy
_atom_site_disorder_assembly
_atom_site_disorder_group
Rh1 Rh 0.42296(2) 0.09067(2) 0.22015(2) 0.01055(4) Uani 1 1 d . . . . .
Rh2 Rh 0.68620(2) 0.68058(2) 0.33218(2) 0.00981(4) Uani 1 1 d . . . . .
Cl5 Cl 0.40032(6) 0.27632(6) 0.27074(4) 0.01727(12) Uani 1 1 d . . . . .
Cl1 Cl 0.70283(6) 0.40879(7) 0.04506(4) 0.02370(14) Uani 1 1 d . . . . .
Cl2 Cl 0.90057(6) 0.27807(7) 0.14002(4) 0.02401(14) Uani 1 1 d . . . . .
Cl3 Cl 0.91230(6) 0.15457(7) 0.37246(4) 0.02353(14) Uani 1 1 d . . . . .
Cl4 Cl 0.72571(7) 0.16380(7) 0.50528(4) 0.02415(14) Uani 1 1 d . . . . .
Cl10 Cl 0.62336(6) 0.85039(6) 0.37074(4) 0.01730(12) Uani 1 1 d . . . . .
Cl6 Cl 0.85061(6) 0.96172(6) 0.11128(4) 0.01932(13) Uani 1 1 d . . . . .
Cl7 Cl 0.61984(6) 0.69910(6) 0.02622(3) 0.02022(13) Uani 1 1 d . . . . .
Cl9 Cl 0.26376(6) 0.43062(6) 0.11056(3) 0.01789(12) Uani 1 1 d . . . . .
Cl8 Cl 0.15303(5) 0.45705(7) 0.27331(4) 0.02174(14) Uani 1 1 d . . . . .
N1 N 0.5502(2) 0.2622(2) 0.12137(12) 0.0161(4) Uani 1 1 d . . . . .
N2 N 0.67557(19) 0.1758(2) 0.17905(12) 0.0139(4) Uani 1 1 d . . . . .
N3 N 0.68190(18) 0.1179(2) 0.29635(12) 0.0135(4) Uani 1 1 d . . . . .
N4 N 0.56784(19) 0.1272(2) 0.37676(12) 0.0139(4) Uani 1 1 d . . . . .
N5 N 0.78774(19) 0.8437(2) 0.22511(12) 0.0137(4) Uani 1 1 d . . . . .
N6 N 0.64544(18) 0.67308(19) 0.17013(11) 0.0122(4) Uani 1 1 d . . . . .
N7 N 0.47068(18) 0.54954(19) 0.21096(11) 0.0111(4) Uani 1 1 d . . . . .
N8 N 0.40226(18) 0.56751(19) 0.31086(11) 0.0119(4) Uani 1 1 d . . . . .
C1 C 0.5570(2) 0.1841(2) 0.16811(13) 0.0131(5) Uani 1 1 d . . . . .
C2 C 0.6662(2) 0.3030(2) 0.10297(14) 0.0159(5) Uani 1 1 d . . . . .
C3 C 0.7454(2) 0.2523(2) 0.13797(14) 0.0151(5) Uani 1 1 d . . . . .
C4 C 0.7144(2) 0.0977(2) 0.22492(14) 0.0144(5) Uani 1 1 d . . . . .
H4A H 0.8054 0.1145 0.2297 0.017 Uiso 1 1 calc R U . . .
H4B H 0.6725 0.0127 0.2031 0.017 Uiso 1 1 calc R U . . .
C5 C 0.5631(2) 0.1097(2) 0.30400(13) 0.0121(4) Uani 1 1 d . . . . .
C7 C 0.7591(2) 0.1401(2) 0.36298(15) 0.0156(5) Uani 1 1 d . . . . .
C6 C 0.6876(2) 0.1453(2) 0.41316(14) 0.0160(5) Uani 1 1 d . . . . .
C8 C 0.4625(2) 0.1225(3) 0.41303(15) 0.0201(5) Uani 1 1 d . . . . .
H8A H 0.3925 0.1263 0.3777 0.030 Uiso 1 1 calc R U . . .
H8B H 0.4863 0.1910 0.4518 0.030 Uiso 1 1 calc R U . . .
H8C H 0.4378 0.0472 0.4340 0.030 Uiso 1 1 calc R U . . .
C9 C 0.2925(2) -0.0877(2) 0.23437(14) 0.0139(5) Uani 1 1 d . . . . .
C17 C 0.2216(2) -0.0117(2) 0.21791(14) 0.0135(5) Uani 1 1 d . . . . .
C15 C 0.2404(2) 0.0252(2) 0.14703(14) 0.0140(5) Uani 1 1 d . . . . .
C13 C 0.3205(2) -0.0322(2) 0.11998(14) 0.0147(5) Uani 1 1 d . . . . .
C11 C 0.3601(2) -0.0969(2) 0.17543(14) 0.0138(5) Uani 1 1 d . . . . .
C10 C 0.2966(2) -0.1545(3) 0.29852(15) 0.0181(5) Uani 1 1 d . . . . .
H10A H 0.2602 -0.1212 0.3362 0.027 Uiso 1 1 calc R U . . .
H10B H 0.3833 -0.1462 0.3180 0.027 Uiso 1 1 calc R U . . .
H10C H 0.2490 -0.2398 0.2834 0.027 Uiso 1 1 calc R U . . .
C18 C 0.1385(2) 0.0264(3) 0.26309(15) 0.0178(5) Uani 1 1 d . . . . .
H18A H 0.0513 -0.0192 0.2427 0.027 Uiso 1 1 calc R U . . .
H18B H 0.1516 0.1126 0.2630 0.027 Uiso 1 1 calc R U . . .
H18C H 0.1581 0.0106 0.3131 0.027 Uiso 1 1 calc R U . . .
C16 C 0.1790(2) 0.1027(3) 0.10743(15) 0.0192(5) Uani 1 1 d . . . . .
H16A H 0.2357 0.1499 0.0784 0.029 Uiso 1 1 calc R U . . .
H16B H 0.1589 0.1572 0.1427 0.029 Uiso 1 1 calc R U . . .
H16C H 0.1024 0.0517 0.0753 0.029 Uiso 1 1 calc R U . . .
C14 C 0.3575(3) -0.0278(3) 0.04655(15) 0.0213(6) Uani 1 1 d . . . . .
H14A H 0.2934 -0.0892 0.0110 0.032 Uiso 1 1 calc R U . . .
H14B H 0.4371 -0.0434 0.0485 0.032 Uiso 1 1 calc R U . . .
H14C H 0.3661 0.0519 0.0322 0.032 Uiso 1 1 calc R U . . .
C12 C 0.4346(2) -0.1806(3) 0.16761(17) 0.0204(5) Uani 1 1 d . . . . .
H12A H 0.3784 -0.2619 0.1482 0.031 Uiso 1 1 calc R U . . .
H12B H 0.4817 -0.1819 0.2153 0.031 Uiso 1 1 calc R U . . .
H12C H 0.4926 -0.1528 0.1342 0.031 Uiso 1 1 calc R U . . .
C19 C 0.7101(2) 0.7393(2) 0.23609(13) 0.0124(4) Uani 1 1 d . . . . .
C20 C 0.7709(2) 0.8426(2) 0.15117(14) 0.0138(5) Uani 1 1 d . . . . .
C21 C 0.6841(2) 0.7406(2) 0.11576(13) 0.0137(5) Uani 1 1 d . . . . .
C22 C 0.5583(2) 0.5527(2) 0.16141(14) 0.0140(5) Uani 1 1 d . . . . .
H22A H 0.6035 0.4949 0.1722 0.017 Uiso 1 1 calc R U . . .
H22B H 0.5129 0.5294 0.1106 0.017 Uiso 1 1 calc R U . . .
C23 C 0.5083(2) 0.5915(2) 0.28290(13) 0.0117(4) Uani 1 1 d . . . . .
C25 C 0.3426(2) 0.4984(2) 0.19411(13) 0.0123(4) Uani 1 1 d . . . . .
C24 C 0.3000(2) 0.5092(2) 0.25668(14) 0.0135(5) Uani 1 1 d . . . . .
C26 C 0.3934(2) 0.5928(3) 0.38727(14) 0.0180(5) Uani 1 1 d . . . . .
C27 C 0.7765(2) 0.5456(2) 0.34549(13) 0.0118(4) Uani 1 1 d . . . . .
C35 C 0.7189(2) 0.5530(2) 0.40929(13) 0.0121(4) Uani 1 1 d . . . . .
C33 C 0.7722(2) 0.6709(2) 0.44651(13) 0.0132(5) Uani 1 1 d . . . . .
C31 C 0.8661(2) 0.7389(2) 0.40741(14) 0.0142(5) Uani 1 1 d . . . . .
C29 C 0.8721(2) 0.6593(2) 0.34819(14) 0.0136(5) Uani 1 1 d . . . . .
C30 C 0.9626(2) 0.6868(3) 0.29685(16) 0.0208(6) Uani 1 1 d . . . . .
H30A H 0.9825 0.7716 0.2898 0.031 Uiso 1 1 calc R U . . .
H30B H 0.9256 0.6356 0.2500 0.031 Uiso 1 1 calc R U . . .
H30C H 1.0389 0.6710 0.3172 0.031 Uiso 1 1 calc R U . . .
C28 C 0.7570(2) 0.4325(2) 0.29611(15) 0.0172(5) Uani 1 1 d . . . . .
H28A H 0.7817 0.4525 0.2497 0.026 Uiso 1 1 calc R U . . .
H28B H 0.6688 0.3837 0.2876 0.026 Uiso 1 1 calc R U . . .
H28C H 0.8076 0.3870 0.3186 0.026 Uiso 1 1 calc R U . . .
C36 C 0.6239(2) 0.4491(2) 0.43083(14) 0.0165(5) Uani 1 1 d . . . . .
H36A H 0.6661 0.4004 0.4574 0.025 Uiso 1 1 calc R U . . .
H36B H 0.5684 0.3994 0.3871 0.025 Uiso 1 1 calc R U . . .
H36C H 0.5751 0.4794 0.4620 0.025 Uiso 1 1 calc R U . . .
C34 C 0.7429(3) 0.7214(3) 0.51549(14) 0.0197(5) Uani 1 1 d . . . . .
H34A H 0.6627 0.6694 0.5240 0.030 Uiso 1 1 calc R U . . .
H34B H 0.7385 0.8025 0.5113 0.030 Uiso 1 1 calc R U . . .
H34C H 0.8084 0.7255 0.5563 0.030 Uiso 1 1 calc R U . . .
C32 C 0.9448(2) 0.8676(3) 0.42957(16) 0.0208(6) Uani 1 1 d . . . . .
H32A H 1.0151 0.8725 0.4675 0.031 Uiso 1 1 calc R U . . .
H32B H 0.8947 0.9136 0.4483 0.031 Uiso 1 1 calc R U . . .
H32C H 0.9763 0.9010 0.3874 0.031 Uiso 1 1 calc R U . . .
C40A C -0.0079(5) 0.7164(6) 0.1070(3) 0.0261(12) Uiso 0.5 1 d D . P A 1
C40B C 0.0350(8) 0.6356(8) 0.0426(4) 0.049(2) Uiso 0.5 1 d D . P A 2
Cl40 Cl 0.08235(9) 0.62539(9) 0.13012(5) 0.0410(2) Uani 1 1 d D . . . .
Cl41 Cl -0.02060(12) 0.75206(11) 0.02458(6) 0.0605(3) Uani 1 1 d D . . . .
C50 C 0.0370(5) 0.5696(5) 0.5121(3) 0.0219(11) Uani 0.5 1 d . . P . .
Cl50 Cl 0.06876(9) 0.50268(13) 0.43888(6) 0.0570(3) Uani 1 1 d . . . . .

loop_
_atom_site_aniso_label
_atom_site_aniso_U_11
_atom_site_aniso_U_22
_atom_site_aniso_U_33
_atom_site_aniso_U_23
_atom_site_aniso_U_13
_atom_site_aniso_U_12
Rh1 0.00945(8) 0.01013(9) 0.01210(9) 0.00365(7) 0.00145(6) 0.00281(6)
Rh2 0.01040(8) 0.00962(9) 0.00904(8) 0.00208(7) 0.00029(6) 0.00311(6)
Cl5 0.0175(3) 0.0124(3) 0.0220(3) 0.0018(2) 0.0020(2) 0.0058(2)
Cl1 0.0245(3) 0.0259(4) 0.0244(3) 0.0147(3) 0.0103(3) 0.0077(3)
Cl2 0.0137(3) 0.0252(4) 0.0338(4) 0.0093(3) 0.0088(3) 0.0037(2)
Cl3 0.0146(3) 0.0267(4) 0.0279(3) 0.0052(3) -0.0030(2) 0.0073(2)
Cl4 0.0307(3) 0.0253(4) 0.0135(3) 0.0025(3) -0.0031(3) 0.0077(3)
Cl10 0.0189(3) 0.0131(3) 0.0204(3) 0.0008(2) -0.0003(2) 0.0080(2)
Cl6 0.0231(3) 0.0169(3) 0.0176(3) 0.0069(2) 0.0078(2) 0.0027(2)
Cl7 0.0241(3) 0.0240(3) 0.0096(3) 0.0024(2) 0.0031(2) 0.0033(3)
Cl9 0.0183(3) 0.0188(3) 0.0121(3) -0.0010(2) -0.0025(2) 0.0027(2)
Cl8 0.0116(2) 0.0303(4) 0.0206(3) 0.0031(3) 0.0034(2) 0.0027(2)
N1 0.0158(9) 0.0165(11) 0.0162(10) 0.0046(9) 0.0029(8) 0.0046(8)
N2 0.0135(9) 0.0134(11) 0.0148(10) 0.0034(8) 0.0031(8) 0.0037(8)
N3 0.0123(9) 0.0137(11) 0.0147(10) 0.0039(8) 0.0013(8) 0.0045(8)
N4 0.0157(9) 0.0129(11) 0.0131(10) 0.0029(8) 0.0025(8) 0.0041(8)
N5 0.0149(9) 0.0138(11) 0.0123(10) 0.0044(8) 0.0021(8) 0.0039(8)
N6 0.0136(9) 0.0127(10) 0.0111(9) 0.0024(8) 0.0036(7) 0.0046(8)
N7 0.0119(8) 0.0105(10) 0.0091(9) 0.0012(8) 0.0012(7) 0.0015(7)
N8 0.0126(9) 0.0139(10) 0.0090(9) 0.0011(8) 0.0007(7) 0.0044(8)
C1 0.0122(10) 0.0127(12) 0.0128(11) 0.0020(9) 0.0016(8) 0.0021(9)
C2 0.0171(11) 0.0165(13) 0.0136(11) 0.0045(10) 0.0054(9) 0.0029(9)
C3 0.0143(10) 0.0139(12) 0.0161(12) 0.0017(10) 0.0053(9) 0.0018(9)
C4 0.0154(10) 0.0133(12) 0.0162(12) 0.0041(10) 0.0050(9) 0.0059(9)
C5 0.0130(10) 0.0103(11) 0.0132(11) 0.0032(9) 0.0013(9) 0.0040(8)
C7 0.0140(10) 0.0122(12) 0.0189(12) 0.0037(10) -0.0029(9) 0.0038(9)
C6 0.0204(11) 0.0130(12) 0.0130(11) 0.0025(9) -0.0018(9) 0.0047(10)
C8 0.0202(12) 0.0224(14) 0.0183(13) 0.0040(11) 0.0070(10) 0.0057(11)
C9 0.0103(10) 0.0112(12) 0.0177(12) 0.0043(9) 0.0006(9) 0.0003(8)
C17 0.0104(9) 0.0124(12) 0.0162(12) 0.0037(9) 0.0012(9) 0.0018(9)
C15 0.0102(10) 0.0133(12) 0.0165(12) 0.0048(10) -0.0004(9) 0.0011(9)
C13 0.0127(10) 0.0141(12) 0.0149(12) 0.0018(10) 0.0005(9) 0.0017(9)
C11 0.0117(10) 0.0101(11) 0.0176(12) 0.0020(9) -0.0006(9) 0.0021(9)
C10 0.0164(11) 0.0177(13) 0.0190(13) 0.0087(10) 0.0017(10) 0.0028(10)
C18 0.0139(10) 0.0204(14) 0.0205(13) 0.0054(11) 0.0055(10) 0.0056(10)
C16 0.0165(11) 0.0221(14) 0.0208(13) 0.0106(11) 0.0017(10) 0.0074(10)
C14 0.0245(13) 0.0261(15) 0.0130(12) 0.0007(11) 0.0043(10) 0.0079(11)
C12 0.0191(12) 0.0151(13) 0.0288(15) 0.0040(11) 0.0041(11) 0.0075(10)
C19 0.0129(10) 0.0142(12) 0.0105(11) 0.0030(9) 0.0006(8) 0.0049(9)
C20 0.0142(10) 0.0140(12) 0.0140(11) 0.0061(9) 0.0043(9) 0.0038(9)
C21 0.0154(10) 0.0173(13) 0.0112(11) 0.0059(9) 0.0046(9) 0.0073(9)
C22 0.0153(10) 0.0135(12) 0.0126(11) 0.0015(9) 0.0042(9) 0.0030(9)
C23 0.0138(10) 0.0109(11) 0.0113(11) 0.0023(9) 0.0014(8) 0.0053(9)
C25 0.0120(10) 0.0102(11) 0.0121(11) 0.0019(9) -0.0014(8) 0.0013(8)
C24 0.0120(10) 0.0131(12) 0.0142(11) 0.0018(9) 0.0004(9) 0.0033(9)
C26 0.0182(11) 0.0271(15) 0.0085(11) 0.0009(10) 0.0034(9) 0.0069(10)
C27 0.0129(10) 0.0111(11) 0.0126(11) 0.0024(9) 0.0015(8) 0.0056(9)
C35 0.0131(10) 0.0135(12) 0.0096(10) 0.0040(9) 0.0001(8) 0.0043(9)
C33 0.0147(10) 0.0153(12) 0.0095(11) 0.0016(9) -0.0023(8) 0.0064(9)
C31 0.0131(10) 0.0122(12) 0.0159(12) 0.0022(9) -0.0028(9) 0.0044(9)
C29 0.0115(10) 0.0137(12) 0.0170(12) 0.0059(10) 0.0017(9) 0.0054(9)
C30 0.0168(11) 0.0230(15) 0.0254(14) 0.0083(12) 0.0086(10) 0.0070(10)
C28 0.0224(12) 0.0132(13) 0.0168(12) 0.0015(10) 0.0023(10) 0.0076(10)
C36 0.0191(11) 0.0156(13) 0.0146(12) 0.0060(10) 0.0033(9) 0.0039(10)
C34 0.0256(13) 0.0212(14) 0.0126(12) -0.0005(10) 0.0014(10) 0.0097(11)
C32 0.0200(12) 0.0155(13) 0.0228(14) -0.0005(11) -0.0036(10) 0.0041(10)
Cl40 0.0444(5) 0.0456(5) 0.0409(5) 0.0113(4) 0.0058(4) 0.0254(4)
Cl41 0.0727(7) 0.0534(7) 0.0512(6) 0.0038(5) -0.0211(5) 0.0295(6)
C50 0.021(2) 0.023(3) 0.023(3) 0.004(2) 0.007(2) 0.007(2)
Cl50 0.0408(5) 0.1056(10) 0.0404(5) 0.0307(6) 0.0131(4) 0.0381(6)

loop_
_atom_type_symbol
_atom_type_description
_atom_type_scat_dispersion_real
_atom_type_scat_dispersion_imag
_atom_type_scat_source
C C 0.0033 0.0016 'International Tables Vol C Tables 4.2.6.8 and 6.1.1.4'
H H 0.0000 0.0000 'International Tables Vol C Tables 4.2.6.8 and 6.1.1.4'
N N 0.0061 0.0033 'International Tables Vol C Tables 4.2.6.8 and 6.1.1.4'
Cl Cl 0.1484 0.1585 'International Tables Vol C Tables 4.2.6.8 and 6.1.1.4'
Rh Rh -1.1178 0.9187 'International Tables Vol C Tables 4.2.6.8 and 6.1.1.4'

loop_
_geom_angle_atom_site_label_1
_geom_angle_atom_site_label_2
_geom_angle_atom_site_label_3
_geom_angle
_geom_angle_site_symmetry_1
_geom_angle_site_symmetry_3
C5 Rh1 C1 86.06(10) . .
C5 Rh1 C11 105.58(10) . .
C1 Rh1 C11 109.68(10) . .
C5 Rh1 C13 140.56(10) . .
C1 Rh1 C13 92.41(10) . .
C11 Rh1 C13 38.63(10) . .
C5 Rh1 C15 162.20(10) . .
C1 Rh1 C15 110.76(10) . .
C11 Rh1 C15 64.11(9) . .
C13 Rh1 C15 37.44(9) . .
C5 Rh1 C9 99.74(9) . .
C1 Rh1 C9 148.15(10) . .
C11 Rh1 C9 38.53(9) . .
C13 Rh1 C9 63.32(9) . .
C15 Rh1 C9 62.96(9) . .
C5 Rh1 C17 124.89(10) . .
C1 Rh1 C17 148.96(10) . .
C11 Rh1 C17 63.35(9) . .
C13 Rh1 C17 62.87(9) . .
C15 Rh1 C17 38.22(9) . .
C9 Rh1 C17 36.50(9) . .
C5 Rh1 Cl5 89.54(7) . .
C1 Rh1 Cl5 89.99(7) . .
C11 Rh1 Cl5 155.63(7) . .
C13 Rh1 Cl5 129.89(7) . .
C15 Rh1 Cl5 96.02(7) . .
C9 Rh1 Cl5 121.12(7) . .
C17 Rh1 Cl5 92.35(7) . .
C19 Rh2 C23 85.69(10) . .
C19 Rh2 C27 108.31(10) . .
C23 Rh2 C27 106.30(9) . .
C19 Rh2 C29 91.11(9) . .
C23 Rh2 C29 140.87(10) . .
C27 Rh2 C29 38.59(9) . .
C19 Rh2 C31 109.81(10) . .
C23 Rh2 C31 163.47(10) . .
C27 Rh2 C31 64.13(9) . .
C29 Rh2 C31 37.41(9) . .
C19 Rh2 C35 146.74(9) . .
C23 Rh2 C35 100.89(9) . .
C27 Rh2 C35 38.47(9) . .
C29 Rh2 C35 63.23(9) . .
C31 Rh2 C35 63.03(9) . .
C19 Rh2 C33 148.06(9) . .
C23 Rh2 C33 126.06(10) . .
C27 Rh2 C33 63.15(9) . .
C29 Rh2 C33 62.67(9) . .
C31 Rh2 C33 38.25(9) . .
C35 Rh2 C33 36.39(9) . .
C19 Rh2 Cl10 90.85(7) . .
C23 Rh2 Cl10 89.35(7) . .
C27 Rh2 Cl10 155.79(7) . .
C29 Rh2 Cl10 129.73(7) . .
C31 Rh2 Cl10 95.95(7) . .
C35 Rh2 Cl10 121.51(7) . .
C33 Rh2 Cl10 92.75(7) . .
C1 N1 C2 106.0(2) . .
C1 N2 C3 108.1(2) . .
C1 N2 C4 124.1(2) . .
C3 N2 C4 127.8(2) . .
C5 N3 C7 111.4(2) . .
C5 N3 C4 121.4(2) . .
C7 N3 C4 127.1(2) . .
C5 N4 C6 110.4(2) . .
C5 N4 C8 125.7(2) . .
C6 N4 C8 123.9(2) . .
C19 N5 C20 105.6(2) . .
C19 N6 C21 107.8(2) . .
C19 N6 C22 124.7(2) . .
C21 N6 C22 127.5(2) . .
C23 N7 C25 111.0(2) . .
C23 N7 C22 122.4(2) . .
C25 N7 C22 126.4(2) . .
C23 N8 C24 110.2(2) . .
C23 N8 C26 126.2(2) . .
C24 N8 C26 123.5(2) . .
N1 C1 N2 109.4(2) . .
N1 C1 Rh1 128.52(18) . .
N2 C1 Rh1 122.03(18) . .
C3 C2 N1 111.3(2) . .
C3 C2 Cl1 126.0(2) . .
N1 C2 Cl1 122.6(2) . .
C2 C3 N2 105.2(2) . .
C2 C3 Cl2 130.8(2) . .
N2 C3 Cl2 123.9(2) . .
N2 C4 N3 109.0(2) . .
N4 C5 N3 104.4(2) . .
N4 C5 Rh1 131.02(17) . .
N3 C5 Rh1 124.36(18) . .
C6 C7 N3 106.2(2) . .
C6 C7 Cl3 130.6(2) . .
N3 C7 Cl3 123.2(2) . .
C7 C6 N4 107.7(2) . .
C7 C6 Cl4 129.3(2) . .
N4 C6 Cl4 123.0(2) . .
C17 C9 C11 108.0(2) . .
C17 C9 C10 128.1(2) . .
C11 C9 C10 123.8(2) . .
C17 C9 Rh1 72.00(14) . .
C11 C9 Rh1 67.51(14) . .
C10 C9 Rh1 128.05(17) . .
C9 C17 C15 108.4(2) . .
C9 C17 C18 127.5(2) . .
C15 C17 C18 124.1(2) . .
C9 C17 Rh1 71.50(13) . .
C15 C17 Rh1 69.45(13) . .
C18 C17 Rh1 125.34(18) . .
C13 C15 C17 107.7(2) . .
C13 C15 C16 125.9(2) . .
C17 C15 C16 126.3(2) . .
C13 C15 Rh1 71.25(14) . .
C17 C15 Rh1 72.33(13) . .
C16 C15 Rh1 125.20(18) . .
C15 C13 C11 108.1(2) . .
C15 C13 C14 126.3(2) . .
C11 C13 C14 125.7(2) . .
C15 C13 Rh1 71.31(14) . .
C11 C13 Rh1 68.68(14) . .
C14 C13 Rh1 125.95(18) . .
C13 C11 C9 107.5(2) . .
C13 C11 C12 126.4(2) . .
C9 C11 C12 124.9(2) . .
C13 C11 Rh1 72.69(15) . .
C9 C11 Rh1 73.96(14) . .
C12 C11 Rh1 128.98(17) . .
N5 C19 N6 109.7(2) . .
N5 C19 Rh2 127.09(18) . .
N6 C19 Rh2 123.17(18) . .
C21 C20 N5 112.0(2) . .
C21 C20 Cl6 125.7(2) . .
N5 C20 Cl6 122.22(19) . .
C20 C21 N6 104.8(2) . .
C20 C21 Cl7 131.1(2) . .
N6 C21 Cl7 123.88(19) . .
N6 C22 N7 108.9(2) . .
N8 C23 N7 105.0(2) . .
N8 C23 Rh2 129.49(18) . .
N7 C23 Rh2 125.35(17) . .
C24 C25 N7 106.3(2) . .
C24 C25 Cl9 129.48(19) . .
N7 C25 Cl9 124.10(19) . .
C25 C24 N8 107.4(2) . .
C25 C24 Cl8 129.4(2) . .
N8 C24 Cl8 123.03(19) . .
C29 C27 C35 107.4(2) . .
C29 C27 C28 126.6(2) . .
C35 C27 C28 124.9(2) . .
C29 C27 Rh2 72.35(14) . .
C35 C27 Rh2 74.17(14) . .
C28 C27 Rh2 128.63(17) . .
C33 C35 C27 107.9(2) . .
C33 C35 C36 127.9(2) . .
C27 C35 C36 124.2(2) . .
C33 C35 Rh2 72.14(14) . .
C27 C35 Rh2 67.36(13) . .
C36 C35 Rh2 127.82(17) . .
C35 C33 C31 108.4(2) . .
C35 C33 C34 127.5(2) . .
C31 C33 C34 124.1(2) . .
C35 C33 Rh2 71.47(14) . .
C31 C33 Rh2 68.89(13) . .
C34 C33 Rh2 126.39(17) . .
C29 C31 C33 107.5(2) . .
C29 C31 C32 127.2(2) . .
C33 C31 C32 125.3(2) . .
C29 C31 Rh2 71.19(14) . .
C33 C31 Rh2 72.86(13) . .
C32 C31 Rh2 123.85(18) . .
C31 C29 C27 108.5(2) . .
C31 C29 C30 126.3(2) . .
C27 C29 C30 125.2(2) . .
C31 C29 Rh2 71.40(13) . .
C27 C29 Rh2 69.06(13) . .
C30 C29 Rh2 125.72(18) . .
Cl41 C40A Cl40 118.9(4) . .
Cl40 C40B Cl41 117.7(5) . .
C50 C50 Cl50 62.6(4) 2_566 .
C50 C50 Cl50 60.8(4) 2_566 2_566
Cl50 C50 Cl50 123.4(4) . 2_566
C50 Cl50 C50 56.6(4) . 2_566

loop_
_geom_bond_atom_site_label_1
_geom_bond_atom_site_label_2
_geom_bond_distance
_geom_bond_site_symmetry_2
Rh1 C5 2.026(2) .
Rh1 C1 2.026(2) .
Rh1 C11 2.153(3) .
Rh1 C13 2.206(3) .
Rh1 C15 2.207(2) .
Rh1 C9 2.239(2) .
Rh1 C17 2.246(2) .
Rh1 Cl5 2.4076(7) .
Rh2 C19 2.011(2) .
Rh2 C23 2.026(2) .
Rh2 C27 2.157(2) .
Rh2 C29 2.201(2) .
Rh2 C31 2.203(2) .
Rh2 C35 2.249(2) .
Rh2 C33 2.257(2) .
Rh2 Cl10 2.4099(6) .
Cl1 C2 1.719(3) .
Cl2 C3 1.704(2) .
Cl3 C7 1.692(3) .
Cl4 C6 1.699(3) .
Cl6 C20 1.720(3) .
Cl7 C21 1.700(3) .
Cl9 C25 1.688(2) .
Cl8 C24 1.691(2) .
N1 C1 1.336(3) .
N1 C2 1.374(3) .
N2 C1 1.379(3) .
N2 C3 1.379(3) .
N2 C4 1.436(3) .
N3 C5 1.364(3) .
N3 C7 1.379(3) .
N3 C4 1.459(3) .
N4 C5 1.353(3) .
N4 C6 1.387(3) .
N4 C8 1.456(3) .
N5 C19 1.332(3) .
N5 C20 1.371(3) .
N6 C19 1.381(3) .
N6 C21 1.387(3) .
N6 C22 1.444(3) .
N7 C23 1.356(3) .
N7 C25 1.383(3) .
N7 C22 1.456(3) .
N8 C23 1.351(3) .
N8 C24 1.389(3) .
N8 C26 1.462(3) .
C2 C3 1.356(4) .
C7 C6 1.341(4) .
C9 C17 1.404(3) .
C9 C11 1.451(4) .
C9 C10 1.497(4) .
C17 C15 1.458(4) .
C17 C18 1.499(3) .
C15 C13 1.416(4) .
C15 C16 1.497(4) .
C13 C11 1.443(4) .
C13 C14 1.497(4) .
C11 C12 1.498(4) .
C20 C21 1.348(4) .
C25 C24 1.344(3) .
C27 C29 1.440(3) .
C27 C35 1.454(3) .
C27 C28 1.492(4) .
C35 C33 1.407(4) .
C35 C36 1.499(3) .
C33 C31 1.462(4) .
C33 C34 1.500(4) .
C31 C29 1.412(4) .
C31 C32 1.494(4) .
C29 C30 1.496(3) .
C40A Cl41 1.636(6) .
C40A Cl40 1.742(6) .
C40B Cl40 1.680(8) .
C40B Cl41 1.718(8) .
C50 C50 1.590(12) 2_566
C50 Cl50 1.663(6) .
C50 Cl50 1.691(6) 2_566
Cl50 C50 1.691(6) 2_566
